data_1576402
loop_
_publ_author_name
'Huang, Shuai'
'Yi, Zhihui'
'Wang, Zhuopeng'
'Tan, Su'
'Wu, Junbiao'
'Liang, Zhiqiang'
'Li, Jiyang'

_publ_section_title
;
 Switchable Proton Conduction Driven by UV/NIR-Induced Electron Transfer
 in an Inorganic-Organic Hybrid Gallium Phosphate--Oxalate Open-Framework
;
_journal_name_full 'Chemical Science'
_journal_paper_doi 10.1039/D5SC05778G
_journal_year 2025
_chemical_formula_moiety 'C6 H4 Ga2 O20 P2, H2 O4 P, H3 O4 P, C18 H15 N6'
_chemical_formula_sum 'C24 H24 Ga2 N6 O28 P4'
_chemical_formula_weight 1107.81
_space_group_crystal_system monoclinic
_space_group_IT_number 14
_space_group_name_Hall '-P 2yn'
_space_group_name_H-M_alt 'P 1 21/n 1'
_atom_sites_solution_hydrogens mixed
_atom_sites_solution_primary iterative
_audit_creation_date 2025-03-20
_audit_creation_method
;
Olex2 1.5
(compiled 2023.08.24 svn.re1ec1418 for OlexSys, GUI svn.r6817)
;
_audit_update_record
;
2025-04-09 deposited with the CCDC.	2025-12-08 downloaded from the CCDC.
;
_cell_angle_alpha 90
_cell_angle_beta 94.2060(10)
_cell_angle_gamma 90
_cell_formula_units_Z 4
_cell_length_a 8.36530(10)
_cell_length_b 22.1366(2)
_cell_length_c 20.4429(2)
_cell_measurement_reflns_used 14378
_cell_measurement_temperature 298.5(5)
_cell_measurement_theta_max 67.9110
_cell_measurement_theta_min 2.9260
_cell_volume 3775.41(7)
_computing_cell_refinement 'CrysAlisPro 1.171.41.105a (Rigaku OD, 2021)'
_computing_data_collection 'CrysAlisPro 1.171.41.105a (Rigaku OD, 2021)'
_computing_data_reduction 'CrysAlisPro 1.171.41.105a (Rigaku OD, 2021)'
_computing_molecular_graphics 'Olex2 1.5 (Dolomanov et al., 2009)'
_computing_publication_material 'Olex2 1.5 (Dolomanov et al., 2009)'
_computing_structure_refinement 'olex2.refine 1.5 (Bourhis et al., 2015)'
_computing_structure_solution 'olex2.solve 1.5 (Bourhis et al., 2015)'
_diffrn_ambient_environment air
_diffrn_ambient_temperature 298.5(5)
_diffrn_detector 'Hybrid Pixel Array Detector'
_diffrn_detector_area_resol_mean 10.0000
_diffrn_measured_fraction_theta_full 0.981
_diffrn_measured_fraction_theta_max 0.977
_diffrn_measurement_details
;
List of Runs (angles in degrees, time in seconds):

  # Type    Start    End  Width  t~exp~   \w     \q     \k     \f   Frames
#--------------------------------------------------------------------------
  1  \w     70.00  96.00   0.50    2.00    --   41.60  32.00 120.00   52
  2  \w    -21.00  67.00   0.50    2.00    --   41.60 -82.00-180.00  176
  3  \w    -24.00  10.00   0.50    2.00    --   41.60 -82.00 -30.00   68
  4  \w     14.00 100.00   0.50    2.00    --   41.60  82.00 -60.00  172
  5  \w    -46.00  68.00   0.50    2.00    --   41.60 -82.00  90.00  228
  6  \w     18.00  44.00   0.50    2.00    --   41.60  32.00 120.00   52
  7  \w     30.00 110.00   0.50    2.00    --   41.60  65.00 -90.00  160
  8  \w     23.00  48.00   0.50    2.00    --   41.60 -77.00  30.00   50
  9  \w     22.00  57.00   0.50    2.00    --   41.60 -82.00 -30.00   70
 10  \w     36.00  95.00   0.50    2.00    --   41.60  65.00-180.00  118
 11  \w     56.00 106.00   0.50    5.00    --   94.00 -82.00-180.00  100
 12  \w     76.00 183.00   0.50    5.00    --   94.00  59.00   0.00  214
 13  \w     43.00  91.00   0.50    5.00    --   94.00 -82.00 150.00   96
 14  \w     67.00 163.00   0.50    5.00    --   94.00  82.00 -60.00  192
 15  \w     62.00 119.00   0.50    5.00    --   94.00 -82.00-150.00  114
 16  \w     77.00 120.00   0.50    5.00    --   94.00 -59.00 150.00   86
 17  \w     72.00  98.00   0.50    5.00    --   94.00 -82.00-120.00   52
 18  \w     17.00  43.00   0.50    5.00    --   94.00 -59.00 150.00   52
 19  \w     35.00  94.00   0.50    5.00    --   94.00 -82.00 120.00  118
 20  \w     70.00 183.00   0.50    5.00    --   94.00  68.00 -30.00  226
 21  \w     67.00 183.00   0.50    5.00    --   94.00  59.00  30.00  232
 22  \w     93.00 118.00   0.50    5.00    --   94.00 -68.00-180.00   50
 23  \w     14.00  40.00   0.50    5.00    --   94.00 -68.00-180.00   52
;
_diffrn_measurement_device 'four-circle diffractometer'
_diffrn_measurement_device_type 'XtaLAB Pro II AFC12 (RINC): Kappa dual home/near'
_diffrn_measurement_method '\w scans'
_diffrn_orient_matrix_type 'CrysAlisPro convention (1999,Acta A55,543-557)'
_diffrn_orient_matrix_UB_11 0.0504472000
_diffrn_orient_matrix_UB_12 0.0389933000
_diffrn_orient_matrix_UB_13 0.0604608000
_diffrn_orient_matrix_UB_21 -0.0128024000
_diffrn_orient_matrix_UB_22 0.0572162000
_diffrn_orient_matrix_UB_23 -0.0429401000
_diffrn_orient_matrix_UB_31 -0.1771858000
_diffrn_orient_matrix_UB_32 0.0068941000
_diffrn_orient_matrix_UB_33 0.0145396000
_diffrn_radiation_monochromator mirror
_diffrn_radiation_probe x-ray
_diffrn_radiation_type 'Cu K\a'
_diffrn_radiation_wavelength 1.54184
_diffrn_reflns_av_R_equivalents 0.0223
_diffrn_reflns_av_unetI/netI 0.0209
_diffrn_reflns_Laue_measured_fraction_full 0.981
_diffrn_reflns_Laue_measured_fraction_max 0.977
_diffrn_reflns_limit_h_max 7
_diffrn_reflns_limit_h_min -9
_diffrn_reflns_limit_k_max 19
_diffrn_reflns_limit_k_min -26
_diffrn_reflns_limit_l_max 19
_diffrn_reflns_limit_l_min -24
_diffrn_reflns_number 19586
_diffrn_reflns_point_group_measured_fraction_full 0.981
_diffrn_reflns_point_group_measured_fraction_max 0.977
_diffrn_reflns_theta_full 67.684
_diffrn_reflns_theta_max 68.030
_diffrn_reflns_theta_min 2.947
_diffrn_source 'micro-focus sealed X-ray tube'
_diffrn_source_type 'Rigaku (Cu) X-ray Source'
_exptl_absorpt_coefficient_mu 4.410
_exptl_absorpt_correction_T_max 1.00000
_exptl_absorpt_correction_T_min 0.68633
_exptl_absorpt_correction_type multi-scan
_exptl_absorpt_process_details
;
CrysAlisPro 1.171.41.105a (Rigaku Oxford Diffraction, 2021)
Empirical absorption correction using spherical harmonics,
implemented in SCALE3 ABSPACK scaling algorithm.
;
_exptl_crystal_colour colorless
_exptl_crystal_density_diffrn 1.949
_exptl_crystal_description prism
_exptl_crystal_F_000 2224
_exptl_crystal_size_max 0.30
_exptl_crystal_size_mid 0.21
_exptl_crystal_size_min 0.20
_refine_diff_density_max 1.229
_refine_diff_density_min -0.566
_refine_diff_density_rms 0.102
_refine_ls_extinction_method none
_refine_ls_goodness_of_fit_ref 1.053
_refine_ls_hydrogen_treatment mixed
_refine_ls_matrix_type full
_refine_ls_number_parameters 613
_refine_ls_number_reflns 6715
_refine_ls_number_restraints 7
_refine_ls_restrained_S_all 1.055
_refine_ls_R_factor_all 0.0359
_refine_ls_R_factor_gt 0.0346
_refine_ls_shift/su_max 0.002
_refine_ls_shift/su_mean 0.000
_refine_ls_structure_factor_coef Fsqd
_refine_ls_weighting_details 'w=1/[\s^2^(Fo^2^)+(0.0592P)^2^+4.2718P] where P=(Fo^2^+2Fc^2^)/3'
_refine_ls_weighting_scheme calc
_refine_ls_wR_factor_gt 0.0964
_refine_ls_wR_factor_ref 0.0975
_reflns_Friedel_coverage 0.000
_reflns_number_gt 6382
_reflns_number_total 6715
_reflns_threshold_expression 'I > 2\s(I)'
_cod_data_source_file d5sc05778g3.cif
_cod_data_source_block 20240720_auto
_cod_database_code 1576402
_shelx_shelxl_version_number 2016/6
_chemical_oxdiff_formula 'C H O N'
_chemical_oxdiff_usercomment DONGDA-WUJUNBIAO
_shelx_space_group_comment
;
The symmetry employed for this shelxl refinement is uniquely defined
by the following loop, which should always be used as a source of
symmetry information in preference to the above space-group names.
They are only intended as comments.
;
_diffrn_oxdiff_digest_frames
;
015f55b2a33ccae3c77b9b8ea48c3f351902730f58e
;
_reflns_odcompleteness_completeness 98.22
_reflns_odcompleteness_iscentric 1
_reflns_odcompleteness_theta 66.97
_olex2_refinement_description
;
1. Fixed Uiso
 At 1.2 times of:
  All C(H) groups, All C(H,H,H,H,H,H,H,H,H,H,H,H,H) groups
2. Restrained distances
 H28-P3
 2.1 with sigma of 0.01
 P3-H27
 2.1 with sigma of 0.01
 O28-H28
 0.85 with sigma of 0.01
 O27-H27
 0.85 with sigma of 0.01
 O38-H38
 0.85 with sigma of 0.01
 O39-H39
 0.85 with sigma of 0.01
 H50-N50
 0.86 with sigma of 0.01
3.a Aromatic/amide H refined with riding coordinates:
 C58(H58), C52(H52), C57(H57), C60(H60), C64(H64), C63(H63), C54(H54),
 C61(H61), C55(H55), C48(H48), C51(H51), C49(H49)
;
_olex2_submission_special_instructions 'No special instructions were received'
_oxdiff_exptl_absorpt_empirical_details
;
Empirical correction (ABSPACK) includes:
- Absorption correction using spherical harmonics
- Frame scaling
;
_oxdiff_exptl_absorpt_empirical_full_max 1.601
_oxdiff_exptl_absorpt_empirical_full_min 0.807

loop_
_space_group_symop_operation_xyz
'x, y, z'
'-x+1/2, y+1/2, -z+1/2'
'-x, -y, -z'
'x-1/2, -y-1/2, z-1/2'

loop_
_atom_site_label
_atom_site_type_symbol
_atom_site_fract_x
_atom_site_fract_y
_atom_site_fract_z
_atom_site_U_iso_or_equiv
_atom_site_adp_type
_atom_site_occupancy
_atom_site_site_symmetry_order
_atom_site_calc_flag
_atom_site_refinement_flags_posn
_atom_site_refinement_flags_adp
_atom_site_refinement_flags_occupancy
_atom_site_disorder_assembly
_atom_site_disorder_group
Ga1 Ga -0.90194(3) 0.72653(2) 0.05928(2) 0.02073(10) Uani 1 1 d . . . . .
Ga5 Ga -0.44849(3) 0.83851(2) 0.00241(2) 0.01943(10) Uani 1 1 d . . . . .
P7 P -0.62364(7) 0.72141(3) -0.04240(3) 0.02125(14) Uani 1 1 d . . . . .
P3 P -0.75498(8) 0.86144(3) 0.09128(3) 0.02419(15) Uani 1 1 d D . . . .
P32 P -0.84179(8) 1.04220(3) -0.44277(3) 0.02635(16) Uani 1 1 d . . . . .
P37 P -0.67075(10) 1.05325(4) -0.21475(4) 0.03833(19) Uani 1 1 d . . . . .
O11 O -1.3533(2) 0.78234(8) 0.07110(9) 0.0248(4) Uani 1 1 d . . . . .
O12 O -1.2510(2) 0.81190(8) -0.04384(8) 0.0240(4) Uani 1 1 d . . . . .
O14 O -1.0222(2) 0.76194(8) -0.01965(9) 0.0275(4) Uani 1 1 d . . . . .
O9 O -1.1170(2) 0.73901(9) 0.09958(9) 0.0278(4) Uani 1 1 d . . . . .
O24 O -0.2986(2) 0.90191(8) 0.04605(8) 0.0258(4) Uani 1 1 d . . . . .
O18 O -0.8057(2) 0.68468(8) 0.13746(9) 0.0256(4) Uani 1 1 d . . . . .
O21 O -0.4878(2) 0.90302(8) -0.06171(9) 0.0261(4) Uani 1 1 d . . . . .
O15 O -0.9938(2) 0.64480(8) 0.03752(9) 0.0297(4) Uani 1 1 d . . . . .
O8 O -0.7134(2) 0.71111(9) 0.01737(10) 0.0336(4) Uani 1 1 d . . . . .
O6 O -0.5791(2) 0.78663(8) -0.05274(10) 0.0309(4) Uani 1 1 d . . . . .
O33 O -0.7731(3) 1.08127(9) -0.38698(9) 0.0360(5) Uani 1 1 d . . . . .
O30 O -0.4674(2) 0.68354(9) -0.03653(11) 0.0338(5) Uani 1 1 d . . . . .
O19 O -1.0067(3) 0.55446(9) 0.08617(11) 0.0380(5) Uani 1 1 d . . . . .
O31 O -0.9264(3) 0.98769(9) -0.41082(9) 0.0342(5) Uani 1 1 d . . . . .
O25 O -0.4132(3) 0.99690(9) -0.08397(11) 0.0389(5) Uani 1 1 d . . . . .
O20 O -0.7440(3) 0.59056(9) 0.16617(11) 0.0413(5) Uani 1 1 d . . . . .
O34 O -0.9529(3) 1.07542(9) -0.49138(10) 0.0369(5) Uani 1 1 d . . . . .
O2 O -0.8434(3) 0.80349(9) 0.09442(11) 0.0387(5) Uani 1 1 d . . . . .
O29 O -0.7267(3) 0.70172(10) -0.10540(11) 0.0396(5) Uani 1 1 d . . . . .
O26 O -0.2098(3) 0.99464(9) 0.02598(11) 0.0397(5) Uani 1 1 d . . . . .
O35 O -0.7080(3) 1.01527(11) -0.48313(11) 0.0410(5) Uani 1 1 d . . . . .
O4 O -0.6019(3) 0.86041(10) 0.06012(12) 0.0438(5) Uani 1 1 d . . . . .
N46 N 0.0247(3) 0.77525(10) 0.28181(11) 0.0270(5) Uani 1 1 d . . . . .
N44 N 0.2858(3) 0.74292(10) 0.31896(11) 0.0272(5) Uani 1 1 d . . . . .
N42 N 0.0872(3) 0.67071(10) 0.28511(11) 0.0275(5) Uani 1 1 d . . . . .
O36 O -0.7681(3) 1.03270(13) -0.27713(11) 0.0576(7) Uani 1 1 d . . . . .
O28 O -0.8724(3) 0.90540(11) 0.05128(16) 0.0606(7) Uani 1 1 d D . . . .
N56 N 0.2984(3) 0.96272(12) 0.35984(14) 0.0412(6) Uani 1 1 d . . . . .
O40 O -0.5387(4) 1.09528(14) -0.22275(12) 0.0681(9) Uani 1 1 d . . . . .
O27 O -0.7354(3) 0.89091(14) 0.15937(13) 0.0613(7) Uani 1 1 d D . . . .
C10 C -1.2136(3) 0.76620(10) 0.06075(12) 0.0209(5) Uani 1 1 d . . . . .
C13 C -1.1577(3) 0.78161(11) -0.00714(12) 0.0207(5) Uani 1 1 d . . . . .
O39 O -0.8036(4) 1.08057(16) -0.17372(13) 0.0684(8) Uani 1 1 d D . . . .
C22 C -0.4076(3) 0.95086(11) -0.05035(12) 0.0237(5) Uani 1 1 d . . . . .
O38 O -0.6236(4) 0.99298(13) -0.18103(14) 0.0658(8) Uani 1 1 d D . . . .
C43 C 0.2346(3) 0.68681(12) 0.30855(12) 0.0248(5) Uani 1 1 d . . . . .
C23 C -0.2927(3) 0.95023(11) 0.01243(12) 0.0241(5) Uani 1 1 d . . . . .
N62 N 0.5527(4) 0.54945(14) 0.37160(15) 0.0519(8) Uani 1 1 d . . . . .
C45 C 0.1738(3) 0.78540(11) 0.30697(12) 0.0245(5) Uani 1 1 d . . . . .
C41 C -0.0107(3) 0.71724(12) 0.27176(12) 0.0255(5) Uani 1 1 d . . . . .
C16 C -0.9542(3) 0.60615(11) 0.08099(13) 0.0252(5) Uani 1 1 d . . . . .
C17 C -0.8237(3) 0.62698(12) 0.13343(12) 0.0247(5) Uani 1 1 d . . . . .
C59 C 0.3519(3) 0.63788(12) 0.32702(12) 0.0282(6) Uani 1 1 d . . . . .
C53 C 0.2191(3) 0.84846(12) 0.32450(13) 0.0263(5) Uani 1 1 d . . . . .
C47 C -0.1757(3) 0.70391(14) 0.24236(13) 0.0310(6) Uani 1 1 d . . . . .
C58 C 0.1283(4) 0.89633(12) 0.29887(14) 0.0330(6) Uani 1 1 d . . . . .
H58 H 0.039719 0.889572 0.269594 0.040 Uiso 1 1 calc R . . . .
N50 N -0.4721(4) 0.6836(2) 0.18465(16) 0.0678(11) Uani 1 1 d D . . . .
C52 C -0.2866(3) 0.74995(17) 0.23422(14) 0.0394(7) Uani 1 1 d . . . . .
H52 H -0.259880 0.788711 0.248786 0.047 Uiso 1 1 calc R . . . .
C57 C 0.1715(4) 0.95381(13) 0.31743(16) 0.0408(7) Uani 1 1 d . . . . .
H57 H 0.112594 0.986616 0.300515 0.049 Uiso 1 1 calc R . . . .
C60 C 0.5028(4) 0.65259(14) 0.35509(14) 0.0349(6) Uani 1 1 d . . . . .
H60 H 0.535839 0.692650 0.358550 0.042 Uiso 1 1 calc R . . . .
C64 C 0.3062(4) 0.57747(13) 0.31968(15) 0.0375(7) Uani 1 1 d . . . . .
H64 H 0.206887 0.567279 0.299219 0.045 Uiso 1 1 calc R . . . .
C63 C 0.4099(5) 0.53361(15) 0.34309(17) 0.0488(8) Uani 1 1 d . . . . .
H63 H 0.381561 0.493080 0.339239 0.059 Uiso 1 1 calc R . . . .
C54 C 0.3488(4) 0.85919(14) 0.36931(17) 0.0399(7) Uani 1 1 d . . . . .
H54 H 0.409851 0.827330 0.387242 0.048 Uiso 1 1 calc R . . . .
C61 C 0.6028(4) 0.60646(17) 0.37775(16) 0.0487(8) Uani 1 1 d . . . . .
H61 H 0.704342 0.615034 0.397140 0.058 Uiso 1 1 calc R . . . .
C55 C 0.3851(4) 0.91781(15) 0.38661(18) 0.0462(8) Uani 1 1 d . . . . .
H55 H 0.470490 0.925987 0.417067 0.055 Uiso 1 1 calc R . . . .
C48 C -0.2170(4) 0.64632(17) 0.22127(17) 0.0477(8) Uani 1 1 d . . . . .
H48 H -0.144980 0.614392 0.226698 0.057 Uiso 1 1 calc R . . . .
C51 C -0.4362(4) 0.7386(2) 0.20466(16) 0.0556(10) Uani 1 1 d . . . . .
H51 H -0.511175 0.769511 0.198883 0.067 Uiso 1 1 calc R . . . .
C49 C -0.3718(6) 0.6378(2) 0.19134(19) 0.0695(14) Uani 1 1 d . . . . .
H49 H -0.403571 0.599747 0.176194 0.083 Uiso 1 1 calc R . . . .
H30 H -0.481(6) 0.648(2) -0.025(3) 0.083 Uiso 1 1 d R . . . .
H36 H -0.757(6) 1.050(2) -0.318(3) 0.083 Uiso 1 1 d R . . . .
H35 H -0.659(6) 0.990(2) -0.465(2) 0.083 Uiso 1 1 d R . . . .
H31 H -0.976(6) 0.967(2) -0.439(2) 0.083 Uiso 1 1 d R . . . .
H27 H -0.676(5) 0.8701(14) 0.1888(8) 0.083 Uiso 1 1 d DR . . . .
H29 H -0.719(6) 0.666(2) -0.112(2) 0.083 Uiso 1 1 d R . . . .
H28 H -0.830(3) 0.9376(11) 0.037(2) 0.083 Uiso 1 1 d DR . . . .
H39 H -0.778(6) 1.091(2) -0.1344(10) 0.083 Uiso 1 1 d DR . . . .
H56 H 0.329(6) 0.999(2) 0.371(2) 0.083 Uiso 1 1 d R . . . .
H62 H 0.615(6) 0.520(2) 0.385(2) 0.083 Uiso 1 1 d R . . . .
H50 H -0.564(3) 0.680(2) 0.163(2) 0.083 Uiso 1 1 d DR . . . .
H38 H -0.552(4) 0.998(2) -0.1503(17) 0.083 Uiso 1 1 d DR . . . .

loop_
_atom_site_aniso_label
_atom_site_aniso_U_11
_atom_site_aniso_U_22
_atom_site_aniso_U_33
_atom_site_aniso_U_23
_atom_site_aniso_U_13
_atom_site_aniso_U_12
Ga1 0.01981(17) 0.01784(17) 0.02430(17) 0.00541(11) 0.00009(12) 0.00108(11)
Ga5 0.01823(17) 0.01578(16) 0.02407(17) 0.00198(11) 0.00018(12) 0.00026(10)
P7 0.0214(3) 0.0160(3) 0.0261(3) -0.0017(2) -0.0001(2) -0.0008(2)
P3 0.0226(3) 0.0212(3) 0.0292(3) -0.0054(3) 0.0045(2) -0.0025(2)
P32 0.0346(4) 0.0206(3) 0.0221(3) 0.0020(2) -0.0101(3) -0.0012(3)
P37 0.0497(5) 0.0400(4) 0.0229(3) 0.0060(3) -0.0136(3) -0.0092(3)
O11 0.0233(9) 0.0256(9) 0.0261(9) 0.0066(7) 0.0059(7) 0.0034(7)
O12 0.0253(9) 0.0246(9) 0.0219(8) 0.0054(7) 0.0007(7) 0.0061(7)
O14 0.0256(10) 0.0313(10) 0.0263(9) 0.0088(8) 0.0056(7) 0.0089(7)
O9 0.0253(9) 0.0329(10) 0.0253(9) 0.0121(8) 0.0025(7) 0.0059(8)
O24 0.0300(10) 0.0221(9) 0.0244(9) 0.0018(7) -0.0043(7) -0.0029(7)
O18 0.0267(9) 0.0205(9) 0.0284(9) 0.0031(7) -0.0064(7) -0.0031(7)
O21 0.0278(9) 0.0174(8) 0.0314(9) 0.0037(7) -0.0093(7) -0.0022(7)
O15 0.0314(10) 0.0224(9) 0.0333(10) 0.0030(8) -0.0111(8) -0.0031(7)
O8 0.0296(10) 0.0327(10) 0.0395(11) 0.0061(9) 0.0091(8) 0.0075(8)
O6 0.0341(10) 0.0200(9) 0.0373(11) 0.0040(8) -0.0073(8) -0.0050(8)
O33 0.0519(13) 0.0250(10) 0.0282(10) 0.0021(8) -0.0167(9) -0.0044(9)
O30 0.0246(10) 0.0240(10) 0.0534(13) -0.0007(9) 0.0062(8) 0.0032(8)
O19 0.0382(11) 0.0231(10) 0.0513(12) 0.0063(9) -0.0068(9) -0.0093(8)
O31 0.0473(12) 0.0287(10) 0.0251(9) 0.0022(8) -0.0064(8) -0.0092(9)
O25 0.0457(12) 0.0226(10) 0.0461(12) 0.0139(9) -0.0130(9) -0.0062(9)
O20 0.0493(13) 0.0267(10) 0.0449(12) 0.0074(9) -0.0175(10) 0.0058(9)
O34 0.0499(12) 0.0225(10) 0.0345(10) -0.0005(8) -0.0218(9) 0.0005(8)
O2 0.0479(12) 0.0206(9) 0.0486(12) -0.0016(9) 0.0116(10) -0.0085(9)
O29 0.0513(13) 0.0275(10) 0.0374(11) -0.0064(9) -0.0136(10) -0.0056(9)
O26 0.0475(12) 0.0266(10) 0.0427(12) 0.0006(9) -0.0119(9) -0.0156(9)
O35 0.0424(13) 0.0461(13) 0.0342(11) 0.0041(10) -0.0003(9) 0.0053(10)
O4 0.0348(12) 0.0373(12) 0.0618(14) -0.0065(10) 0.0214(10) 0.0002(9)
N46 0.0237(11) 0.0243(11) 0.0323(12) -0.0014(9) -0.0043(9) -0.0011(8)
N44 0.0254(11) 0.0241(11) 0.0310(11) 0.0017(9) -0.0046(9) 0.0017(9)
N42 0.0317(12) 0.0231(11) 0.0272(11) -0.0003(9) -0.0006(9) -0.0014(9)
O36 0.0796(18) 0.0631(16) 0.0268(11) 0.0065(11) -0.0182(11) -0.0288(14)
O28 0.0383(13) 0.0385(13) 0.104(2) 0.0262(14) -0.0027(13) 0.0032(10)
N56 0.0470(16) 0.0248(12) 0.0517(16) -0.0094(11) 0.0028(12) -0.0085(11)
O40 0.0739(19) 0.086(2) 0.0417(13) 0.0164(13) -0.0159(12) -0.0407(16)
O27 0.0636(18) 0.0774(19) 0.0440(14) -0.0215(13) 0.0123(12) -0.0168(14)
C10 0.0237(13) 0.0161(11) 0.0230(12) 0.0026(9) 0.0020(10) -0.0014(9)
C13 0.0234(13) 0.0177(11) 0.0210(12) 0.0007(9) 0.0009(9) -0.0004(9)
O39 0.0623(17) 0.093(2) 0.0471(15) -0.0205(15) -0.0173(13) 0.0095(15)
C22 0.0225(13) 0.0195(12) 0.0286(13) 0.0002(10) -0.0015(10) 0.0013(9)
O38 0.0755(19) 0.0495(15) 0.0665(18) 0.0137(13) -0.0351(15) -0.0050(14)
C43 0.0309(14) 0.0229(12) 0.0205(12) 0.0011(10) 0.0007(10) 0.0018(10)
C23 0.0247(13) 0.0194(12) 0.0277(13) -0.0027(10) -0.0011(10) -0.0021(10)
N62 0.0600(19) 0.0469(18) 0.0476(16) 0.0073(13) -0.0031(14) 0.0308(15)
C45 0.0260(13) 0.0218(12) 0.0250(12) 0.0019(10) -0.0022(10) 0.0001(10)
C41 0.0263(14) 0.0269(13) 0.0229(12) -0.0010(10) -0.0013(10) -0.0026(10)
C16 0.0229(13) 0.0216(13) 0.0305(13) 0.0019(10) -0.0013(10) 0.0006(10)
C17 0.0238(13) 0.0236(13) 0.0262(12) 0.0035(10) -0.0011(10) 0.0012(10)
C59 0.0354(15) 0.0285(14) 0.0206(12) 0.0017(10) 0.0025(10) 0.0079(11)
C53 0.0266(13) 0.0236(13) 0.0285(13) -0.0020(10) 0.0012(10) -0.0033(10)
C47 0.0291(14) 0.0404(16) 0.0232(12) -0.0010(11) -0.0008(10) -0.0099(12)
C58 0.0356(15) 0.0243(14) 0.0379(15) -0.0024(11) -0.0049(12) 0.0024(11)
N50 0.0344(17) 0.129(4) 0.0395(17) -0.008(2) -0.0038(13) -0.024(2)
C52 0.0277(15) 0.059(2) 0.0304(15) 0.0062(14) -0.0041(11) -0.0011(13)
C57 0.0500(19) 0.0248(15) 0.0472(18) -0.0004(13) 0.0011(14) 0.0039(13)
C60 0.0365(16) 0.0382(16) 0.0292(14) -0.0028(12) -0.0024(12) 0.0121(13)
C64 0.0488(18) 0.0277(14) 0.0360(15) 0.0058(12) 0.0034(13) 0.0071(13)
C63 0.068(2) 0.0316(16) 0.0466(19) 0.0097(14) 0.0039(17) 0.0160(16)
C54 0.0349(16) 0.0295(15) 0.0528(18) -0.0012(13) -0.0146(14) -0.0031(12)
C61 0.0464(19) 0.057(2) 0.0409(17) -0.0005(16) -0.0085(14) 0.0225(16)
C55 0.0408(18) 0.0370(17) 0.058(2) -0.0084(15) -0.0137(15) -0.0106(14)
C48 0.0459(19) 0.053(2) 0.0449(18) -0.0147(16) 0.0055(15) -0.0211(16)
C51 0.0293(17) 0.104(3) 0.0324(17) 0.0092(19) -0.0058(13) -0.0066(18)
C49 0.072(3) 0.089(3) 0.048(2) -0.027(2) 0.005(2) -0.054(3)

loop_
_atom_type_symbol
_atom_type_description
_atom_type_scat_dispersion_real
_atom_type_scat_dispersion_imag
_atom_type_scat_source
C C 0.0181 0.0091 'International Tables Vol C Tables 4.2.6.8 and 6.1.1.4'
H H 0.0000 0.0000 'International Tables Vol C Tables 4.2.6.8 and 6.1.1.4'
Ga Ga -1.2846 0.7763 'International Tables Vol C Tables 4.2.6.8 and 6.1.1.4'
N N 0.0311 0.0180 'International Tables Vol C Tables 4.2.6.8 and 6.1.1.4'
O O 0.0492 0.0322 'International Tables Vol C Tables 4.2.6.8 and 6.1.1.4'
P P 0.2955 0.4335 'International Tables Vol C Tables 4.2.6.8 and 6.1.1.4'

loop_
_geom_angle_atom_site_label_1
_geom_angle_atom_site_label_2
_geom_angle_atom_site_label_3
_geom_angle
_geom_angle_site_symmetry_1
_geom_angle_site_symmetry_3
_geom_angle_publ_flag
O14 Ga1 O9 82.37(7) . . ?
O14 Ga1 O15 90.75(8) . . ?
O18 Ga1 O14 172.95(8) . . ?
O18 Ga1 O9 93.19(7) . . ?
O18 Ga1 O15 83.25(7) . . ?
O15 Ga1 O9 82.96(8) . . ?
O8 Ga1 O14 95.32(8) . . ?
O8 Ga1 O9 175.47(9) . . ?
O8 Ga1 O18 88.73(8) . . ?
O8 Ga1 O15 93.20(9) . . ?
O8 Ga1 O2 97.67(9) . . ?
O2 Ga1 O14 93.10(9) . . ?
O2 Ga1 O9 86.37(9) . . ?
O2 Ga1 O18 92.08(9) . . ?
O2 Ga1 O15 168.08(9) . . ?
O11 Ga5 O12 81.50(7) 1_655 1_655 ?
O11 Ga5 O24 85.43(7) 1_655 . ?
O24 Ga5 O12 84.78(7) . 1_655 ?
O21 Ga5 O11 165.38(8) . 1_655 ?
O21 Ga5 O12 90.13(7) . 1_655 ?
O21 Ga5 O24 81.86(7) . . ?
O6 Ga5 O11 102.90(8) . 1_655 ?
O6 Ga5 O12 90.02(8) . 1_655 ?
O6 Ga5 O24 169.45(8) . . ?
O6 Ga5 O21 88.99(8) . . ?
O4 Ga5 O11 88.53(9) . 1_655 ?
O4 Ga5 O12 168.39(9) . 1_655 ?
O4 Ga5 O24 88.52(9) . . ?
O4 Ga5 O21 98.31(9) . . ?
O4 Ga5 O6 98.04(10) . . ?
O8 P7 O6 113.79(12) . . ?
O8 P7 O30 108.95(12) . . ?
O8 P7 O29 110.58(13) . . ?
O6 P7 O30 108.22(11) . . ?
O6 P7 O29 106.20(11) . . ?
O30 P7 O29 108.97(13) . . ?
O2 P3 O28 105.28(13) . . ?
O2 P3 O27 110.38(14) . . ?
O4 P3 O2 117.22(13) . . ?
O4 P3 O28 108.40(15) . . ?
O4 P3 O27 111.15(15) . . ?
O27 P3 O28 103.30(18) . . ?
O33 P32 O31 106.54(11) . . ?
O33 P32 O35 111.78(13) . . ?
O34 P32 O33 113.68(11) . . ?
O34 P32 O31 112.13(12) . . ?
O34 P32 O35 105.70(12) . . ?
O35 P32 O31 106.89(13) . . ?
O36 P37 O39 101.92(16) . . ?
O36 P37 O38 102.62(15) . . ?
O40 P37 O36 117.12(15) . . ?
O40 P37 O39 112.7(2) . . ?
O40 P37 O38 115.49(18) . . ?
O38 P37 O39 105.30(19) . . ?
C10 O11 Ga5 112.77(15) . 1_455 ?
C13 O12 Ga5 111.69(16) . 1_455 ?
C13 O14 Ga1 112.29(15) . . ?
C10 O9 Ga1 110.87(16) . . ?
C23 O24 Ga5 112.80(15) . . ?
C17 O18 Ga1 112.09(16) . . ?
C22 O21 Ga5 115.35(16) . . ?
C16 O15 Ga1 112.34(16) . . ?
P7 O8 Ga1 146.25(13) . . ?
P7 O6 Ga5 129.25(12) . . ?
P3 O2 Ga1 150.96(14) . . ?
P3 O4 Ga5 159.46(16) . . ?
C41 N46 C45 114.4(2) . . ?
C43 N44 C45 114.6(2) . . ?
C41 N42 C43 113.8(2) . . ?
C55 N56 C57 122.9(3) . . ?
O11 C10 C13 116.0(2) . . ?
O9 C10 O11 126.8(2) . . ?
O9 C10 C13 117.2(2) . . ?
O12 C13 O14 127.0(2) . . ?
O12 C13 C10 116.6(2) . . ?
O14 C13 C10 116.5(2) . . ?
O21 C22 C23 115.7(2) . . ?
O25 C22 O21 126.4(2) . . ?
O25 C22 C23 117.9(2) . . ?
N44 C43 N42 125.8(2) . . ?
N44 C43 C59 116.2(2) . . ?
N42 C43 C59 118.0(2) . . ?
O24 C23 C22 114.2(2) . . ?
O26 C23 O24 126.6(2) . . ?
O26 C23 C22 119.2(2) . . ?
C61 N62 C63 123.7(3) . . ?
N46 C45 N44 125.1(2) . . ?
N46 C45 C53 117.8(2) . . ?
N44 C45 C53 117.0(2) . . ?
N46 C41 N42 126.1(2) . . ?
N46 C41 C47 116.2(2) . . ?
N42 C41 C47 117.7(2) . . ?
O15 C16 C17 115.0(2) . . ?
O19 C16 O15 127.9(2) . . ?
O19 C16 C17 117.1(2) . . ?
O18 C17 C16 114.5(2) . . ?
O20 C17 O18 124.5(2) . . ?
O20 C17 C16 121.1(2) . . ?
C60 C59 C43 119.8(3) . . ?
C60 C59 C64 120.2(3) . . ?
C64 C59 C43 119.9(3) . . ?
C58 C53 C45 120.4(2) . . ?
C58 C53 C54 120.0(3) . . ?
C54 C53 C45 119.6(2) . . ?
C52 C47 C41 119.7(3) . . ?
C52 C47 C48 119.6(3) . . ?
C48 C47 C41 120.7(3) . . ?
C57 C58 C53 118.7(3) . . ?
C51 N50 C49 123.5(3) . . ?
C51 C52 C47 120.1(4) . . ?
N56 C57 C58 119.9(3) . . ?
C61 C60 C59 118.5(3) . . ?
C63 C64 C59 118.8(3) . . ?
N62 C63 C64 119.4(3) . . ?
C55 C54 C53 118.6(3) . . ?
N62 C61 C60 119.4(3) . . ?
N56 C55 C54 119.9(3) . . ?
C47 C48 C49 117.5(4) . . ?
N50 C51 C52 119.2(4) . . ?
N50 C49 C48 120.2(4) . . ?

loop_
_geom_bond_atom_site_label_1
_geom_bond_atom_site_label_2
_geom_bond_distance
_geom_bond_site_symmetry_2
_geom_bond_publ_flag
Ga1 O14 1.9977(18) . ?
Ga1 O9 2.0515(19) . ?
Ga1 O18 1.9677(17) . ?
Ga1 O15 2.0027(18) . ?
Ga1 O8 1.8805(19) . ?
Ga1 O2 1.899(2) . ?
Ga5 O11 1.9968(17) 1_655 ?
Ga5 O12 2.0494(18) 1_655 ?
Ga5 O24 2.0430(18) . ?
Ga5 O21 1.9499(17) . ?
Ga5 O6 1.8981(19) . ?
Ga5 O4 1.869(2) . ?
P7 O8 1.498(2) . ?
P7 O6 1.5098(19) . ?
P7 O30 1.550(2) . ?
P7 O29 1.559(2) . ?
P3 O2 1.485(2) . ?
P3 O4 1.472(2) . ?
P3 O28 1.569(2) . ?
P3 O27 1.535(2) . ?
P32 O33 1.5109(19) . ?
P32 O31 1.566(2) . ?
P32 O34 1.5022(19) . ?
P32 O35 1.557(2) . ?
P37 O36 1.531(2) . ?
P37 O40 1.463(3) . ?
P37 O39 1.562(3) . ?
P37 O38 1.540(3) . ?
O11 C10 1.255(3) . ?
O12 C13 1.239(3) . ?
O14 C13 1.258(3) . ?
O9 C10 1.246(3) . ?
O24 C23 1.274(3) . ?
O18 C17 1.288(3) . ?
O21 C22 1.266(3) . ?
O15 C16 1.260(3) . ?
O19 C16 1.233(3) . ?
O25 C22 1.228(3) . ?
O20 C17 1.215(3) . ?
O26 C23 1.223(3) . ?
N46 C45 1.333(3) . ?
N46 C41 1.330(3) . ?
N44 C43 1.326(3) . ?
N44 C45 1.337(3) . ?
N42 C43 1.338(3) . ?
N42 C41 1.332(4) . ?
N56 C57 1.335(4) . ?
N56 C55 1.325(4) . ?
C10 C13 1.535(3) . ?
C22 C23 1.546(3) . ?
C43 C59 1.491(4) . ?
N62 C63 1.336(5) . ?
N62 C61 1.333(5) . ?
C45 C53 1.483(4) . ?
C41 C47 1.494(4) . ?
C16 C17 1.543(3) . ?
C59 C60 1.387(4) . ?
C59 C64 1.396(4) . ?
C53 C58 1.384(4) . ?
C53 C54 1.388(4) . ?
C47 C52 1.380(4) . ?
C47 C48 1.382(4) . ?
C58 C57 1.369(4) . ?
N50 C51 1.311(6) . ?
N50 C49 1.317(7) . ?
C52 C51 1.373(4) . ?
C60 C61 1.378(4) . ?
C64 C63 1.365(4) . ?
C54 C55 1.373(4) . ?
C48 C49 1.404(5) . ?
